data_4072133
loop_
_publ_author_name
'Klahn, Marcus'
'Arndt, Perdita'
'Spannenberg, Anke'
'Gans\"auer, Andreas'
'Rosenthal, Uwe'

_publ_section_title
;
 Menthyl-Substituted Group 4 Metallocene Dihalides
;
_journal_issue 22
_journal_name_full Organometallics
_journal_page_first 5846
_journal_paper_doi 10.1021/om800605x
_journal_volume 27
_journal_year 2008
_chemical_formula_sum 'C30 H46 F2 Zr'
_chemical_formula_weight 535.89
_chemical_name_systematic
; 
 ? 
;
_space_group_IT_number 77
_symmetry_cell_setting tetragonal
_symmetry_space_group_name_Hall 'P 4c'
_symmetry_space_group_name_H-M 'P 42'
_atom_sites_solution_hydrogens geom
_atom_sites_solution_primary direct
_atom_sites_solution_secondary difmap
_audit_creation_method SHELXL-97
_cell_angle_alpha 90.00
_cell_angle_beta 90.00
_cell_angle_gamma 90.00
_cell_formula_units_Z 2
_cell_length_a 15.502(2)
_cell_length_b 15.502(2)
_cell_length_c 5.8576(12)
_cell_measurement_reflns_used all
_cell_measurement_temperature 200(2)
_cell_volume 1407.7(4)
_computing_data_collection STOE-X-AREA
_computing_molecular_graphics XP
_computing_structure_refinement 'SHELXL-97 (Sheldrick, 1997)'
_computing_structure_solution 'SHELXS-97 (Sheldrick, 1990)'
_diffrn_ambient_temperature 200(2)
_diffrn_measured_fraction_theta_full 1.000
_diffrn_measured_fraction_theta_max 1.000
_diffrn_measurement_device_type 'STOE IPDS II'
_diffrn_radiation_monochromator graphite
_diffrn_radiation_source 'fine-focus sealed tube'
_diffrn_radiation_type MoK\a
_diffrn_radiation_wavelength 0.71073
_diffrn_reflns_av_R_equivalents 0.0294
_diffrn_reflns_av_sigmaI/netI 0.0235
_diffrn_reflns_limit_h_max 21
_diffrn_reflns_limit_h_min -21
_diffrn_reflns_limit_k_max 21
_diffrn_reflns_limit_k_min -21
_diffrn_reflns_limit_l_max 8
_diffrn_reflns_limit_l_min -6
_diffrn_reflns_number 27083
_diffrn_reflns_theta_full 29.13
_diffrn_reflns_theta_max 29.13
_diffrn_reflns_theta_min 1.86
_exptl_absorpt_coefficient_mu 0.419
_exptl_absorpt_correction_type none
_exptl_crystal_colour colourless
_exptl_crystal_density_diffrn 1.264
_exptl_crystal_density_method 'not measured'
_exptl_crystal_description prism
_exptl_crystal_F_000 568
_exptl_crystal_size_max 0.50
_exptl_crystal_size_mid 0.25
_exptl_crystal_size_min 0.20
_refine_diff_density_max 0.185
_refine_diff_density_min -0.322
_refine_diff_density_rms 0.035
_refine_ls_abs_structure_details 'Flack H D (1983), Acta Cryst. A39, 876-881'
_refine_ls_abs_structure_Flack 0.00(3)
_refine_ls_extinction_method none
_refine_ls_goodness_of_fit_ref 0.902
_refine_ls_hydrogen_treatment constr
_refine_ls_matrix_type full
_refine_ls_number_parameters 150
_refine_ls_number_reflns 3599
_refine_ls_number_restraints 1
_refine_ls_restrained_S_all 0.902
_refine_ls_R_factor_all 0.0264
_refine_ls_R_factor_gt 0.0179
_refine_ls_shift/su_max 0.000
_refine_ls_shift/su_mean 0.000
_refine_ls_structure_factor_coef Fsqd
_refine_ls_weighting_details 'calc w=1/[\s^2^(Fo^2^)+(0.0267P)^2^+0.0000P] where P=(Fo^2^+2Fc^2^)/3'
_refine_ls_weighting_scheme calc
_refine_ls_wR_factor_gt 0.0400
_refine_ls_wR_factor_ref 0.0411
_reflns_number_gt 2925
_reflns_number_total 3599
_reflns_threshold_expression >2sigma(I)
_cod_data_source_file om800605x_si_001.cif
_cod_data_source_block ks622
_cod_original_cell_volume 1407.6(4)
_cod_original_sg_symbol_H-M P4(2)
_cod_database_code 4072133

loop_
_symmetry_equiv_pos_as_xyz
'x, y, z'
'-x, -y, z'
'-y, x, z+1/2'
'y, -x, z+1/2'

loop_
_atom_site_label
_atom_site_type_symbol
_atom_site_fract_x
_atom_site_fract_y
_atom_site_fract_z
_atom_site_U_iso_or_equiv
_atom_site_adp_type
_atom_site_occupancy
_atom_site_symmetry_multiplicity
_atom_site_calc_flag
_atom_site_refinement_flags
C1 C 0.60472(8) 0.96464(10) 0.4208(3) 0.0263(3) Uani 1 1 d .
H1 H 0.5847 0.9319 0.5472 0.032 Uiso 1 1 calc R
C2 C 0.60173(9) 1.05524(10) 0.4021(3) 0.0303(3) Uani 1 1 d .
H2 H 0.5792 1.0939 0.5130 0.036 Uiso 1 1 calc R
C3 C 0.63774(8) 1.07853(9) 0.1912(3) 0.0301(3) Uani 1 1 d .
H3 H 0.6450 1.1357 0.1359 0.036 Uiso 1 1 calc R
C4 C 0.66125(8) 1.00205(9) 0.0754(3) 0.0270(4) Uani 1 1 d .
H4 H 0.6854 0.9989 -0.0734 0.032 Uiso 1 1 calc R
C5 C 0.64251(8) 0.93061(9) 0.2200(3) 0.0247(3) Uani 1 1 d .
C6 C 0.65951(8) 0.83685(9) 0.1683(3) 0.0278(3) Uani 1 1 d .
H6A H 0.6513 0.8280 0.0006 0.033 Uiso 1 1 calc R
C7 C 0.75313(9) 0.81076(10) 0.2285(3) 0.0316(3) Uani 1 1 d .
H7A H 0.7598 0.8193 0.3968 0.038 Uiso 1 1 calc R
C8 C 0.76592(11) 0.71424(10) 0.1829(4) 0.0439(4) Uani 1 1 d .
H8A H 0.7597 0.7031 0.0173 0.053 Uiso 1 1 calc R
H8B H 0.8252 0.6976 0.2280 0.053 Uiso 1 1 calc R
C9 C 0.70152(13) 0.65878(12) 0.3129(4) 0.0511(5) Uani 1 1 d .
H9A H 0.7100 0.6670 0.4790 0.061 Uiso 1 1 calc R
H9B H 0.7119 0.5972 0.2772 0.061 Uiso 1 1 calc R
C10 C 0.60915(12) 0.68235(10) 0.2498(4) 0.0471(5) Uani 1 1 d .
H10A H 0.6008 0.6711 0.0831 0.057 Uiso 1 1 calc R
C11 C 0.59558(10) 0.77828(10) 0.2934(3) 0.0371(4) Uani 1 1 d .
H11A H 0.6004 0.7892 0.4594 0.045 Uiso 1 1 calc R
H11B H 0.5363 0.7940 0.2460 0.045 Uiso 1 1 calc R
C12 C 0.82194(8) 0.86732(9) 0.1127(5) 0.0380(3) Uani 1 1 d .
H12A H 0.8081 0.9287 0.1501 0.046 Uiso 1 1 calc R
C13 C 0.82242(14) 0.85937(13) -0.1478(4) 0.0526(5) Uani 1 1 d .
H13A H 0.8672 0.8970 -0.2112 0.079 Uiso 1 1 calc R
H13B H 0.7660 0.8766 -0.2082 0.079 Uiso 1 1 calc R
H13C H 0.8343 0.7994 -0.1908 0.079 Uiso 1 1 calc R
C14 C 0.91256(11) 0.84904(15) 0.2046(5) 0.0651(6) Uani 1 1 d .
H14A H 0.9544 0.8858 0.1254 0.098 Uiso 1 1 calc R
H14B H 0.9271 0.7883 0.1785 0.098 Uiso 1 1 calc R
H14C H 0.9142 0.8613 0.3686 0.098 Uiso 1 1 calc R
C15 C 0.54354(15) 0.62863(12) 0.3826(6) 0.0693(7) Uani 1 1 d .
H15A H 0.4851 0.6449 0.3357 0.104 Uiso 1 1 calc R
H15B H 0.5505 0.6393 0.5465 0.104 Uiso 1 1 calc R
H15C H 0.5529 0.5673 0.3508 0.104 Uiso 1 1 calc R
F1 F 0.50547(6) 0.90481(5) -0.11475(17) 0.03255(19) Uani 1 1 d .
Zr1 Zr 0.5000 1.0000 0.10617(6) 0.02089(4) Uani 1 2 d S

loop_
_atom_site_aniso_label
_atom_site_aniso_U_11
_atom_site_aniso_U_22
_atom_site_aniso_U_33
_atom_site_aniso_U_23
_atom_site_aniso_U_13
_atom_site_aniso_U_12
C1 0.0207(6) 0.0352(7) 0.0230(7) -0.0027(6) -0.0029(5) -0.0004(6)
C2 0.0209(6) 0.0344(7) 0.0355(8) -0.0127(7) -0.0030(6) -0.0001(6)
C3 0.0212(6) 0.0258(6) 0.0435(9) -0.0018(6) 0.0007(6) -0.0050(5)
C4 0.0203(5) 0.0330(6) 0.0277(11) -0.0001(6) 0.0030(6) -0.0003(4)
C5 0.0175(5) 0.0281(6) 0.0284(7) -0.0023(6) -0.0018(5) 0.0014(5)
C6 0.0260(6) 0.0287(6) 0.0286(9) -0.0009(5) -0.0019(5) 0.0058(5)
C7 0.0291(7) 0.0360(8) 0.0297(8) 0.0026(7) -0.0002(6) 0.0091(6)
C8 0.0433(9) 0.0373(8) 0.0510(12) 0.0051(7) 0.0066(8) 0.0173(7)
C9 0.0555(11) 0.0338(9) 0.0642(15) 0.0101(9) 0.0053(10) 0.0121(8)
C10 0.0499(10) 0.0294(8) 0.0622(13) 0.0013(8) -0.0021(9) 0.0008(7)
C11 0.0313(8) 0.0317(8) 0.0483(11) 0.0025(7) 0.0004(7) 0.0020(6)
C12 0.0280(6) 0.0414(7) 0.0446(8) 0.0065(12) 0.0052(11) 0.0093(5)
C13 0.0646(12) 0.0442(10) 0.0491(12) 0.0078(9) 0.0249(10) 0.0180(9)
C14 0.0278(8) 0.0765(14) 0.0910(18) 0.0203(13) 0.0013(10) 0.0074(9)
C15 0.0625(13) 0.0345(9) 0.111(2) 0.0093(12) 0.0114(15) -0.0089(9)
F1 0.0354(5) 0.0338(4) 0.0284(4) -0.0084(4) -0.0027(4) 0.0014(4)
Zr1 0.01905(9) 0.02272(10) 0.02090(7) 0.000 0.000 0.00012(8)

loop_
_atom_type_symbol
_atom_type_description
_atom_type_scat_dispersion_real
_atom_type_scat_dispersion_imag
_atom_type_scat_source
C C 0.0033 0.0016 'International Tables Vol C Tables 4.2.6.8 and 6.1.1.4'
H H 0.0000 0.0000 'International Tables Vol C Tables 4.2.6.8 and 6.1.1.4'
F F 0.0171 0.0103 'International Tables Vol C Tables 4.2.6.8 and 6.1.1.4'
Zr Zr -2.9673 0.5597 'International Tables Vol C Tables 4.2.6.8 and 6.1.1.4'

loop_
_geom_angle_atom_site_label_1
_geom_angle_atom_site_label_2
_geom_angle_atom_site_label_3
_geom_angle
_geom_angle_site_symmetry_1
_geom_angle_site_symmetry_3
C2 C1 C5 108.66(14) . .
C2 C1 Zr1 72.82(9) . .
C5 C1 Zr1 74.91(8) . .
C3 C2 C1 108.18(14) . .
C3 C2 Zr1 74.22(9) . .
C1 C2 Zr1 74.51(9) . .
C2 C3 C4 108.02(13) . .
C2 C3 Zr1 73.21(8) . .
C4 C3 Zr1 73.57(7) . .
C3 C4 C5 108.31(14) . .
C3 C4 Zr1 73.68(7) . .
C5 C4 Zr1 75.16(7) . .
C1 C5 C4 106.78(12) . .
C1 C5 C6 126.74(13) . .
C4 C5 C6 126.47(13) . .
C1 C5 Zr1 72.61(8) . .
C4 C5 Zr1 72.10(7) . .
C6 C5 Zr1 120.41(9) . .
C5 C6 C11 111.25(12) . .
C5 C6 C7 111.72(11) . .
C11 C6 C7 110.06(12) . .
C8 C7 C12 112.94(14) . .
C8 C7 C6 109.68(13) . .
C12 C7 C6 113.62(12) . .
C9 C8 C7 112.30(14) . .
C8 C9 C10 111.08(15) . .
C9 C10 C11 108.85(15) . .
C9 C10 C15 111.80(17) . .
C11 C10 C15 110.78(17) . .
C10 C11 C6 114.16(14) . .
C13 C12 C14 109.34(17) . .
C13 C12 C7 113.40(17) . .
C14 C12 C7 112.06(16) . .
F1 Zr1 F1 97.59(6) 2_675 .
F1 Zr1 C2 103.12(5) 2_675 .
F1 Zr1 C2 133.49(4) . .
F1 Zr1 C2 133.49(4) 2_675 2_675
F1 Zr1 C2 103.12(5) . 2_675
C2 Zr1 C2 91.99(8) . 2_675
F1 Zr1 C4 89.20(4) 2_675 .
F1 Zr1 C4 85.36(5) . .
C2 Zr1 C4 54.21(5) . .
C2 Zr1 C4 133.22(6) 2_675 .
F1 Zr1 C4 85.36(5) 2_675 2_675
F1 Zr1 C4 89.20(4) . 2_675
C2 Zr1 C4 133.22(6) . 2_675
C2 Zr1 C4 54.21(5) 2_675 2_675
C4 Zr1 C4 171.75(9) . 2_675
F1 Zr1 C3 78.63(5) 2_675 .
F1 Zr1 C3 117.30(4) . .
C2 Zr1 C3 32.57(5) . .
C2 Zr1 C3 124.53(6) 2_675 .
C4 Zr1 C3 32.75(5) . .
C4 Zr1 C3 150.41(4) 2_675 .
F1 Zr1 C3 117.31(4) 2_675 2_675
F1 Zr1 C3 78.63(5) . 2_675
C2 Zr1 C3 124.53(6) . 2_675
C2 Zr1 C3 32.57(5) 2_675 2_675
C4 Zr1 C3 150.41(4) . 2_675
C4 Zr1 C3 32.75(5) 2_675 2_675
C3 Zr1 C3 157.09(8) . 2_675
F1 Zr1 C1 106.92(4) 2_675 2_675
F1 Zr1 C1 132.37(4) . 2_675
C2 Zr1 C1 79.87(5) . 2_675
C2 Zr1 C1 32.67(5) 2_675 2_675
C4 Zr1 C1 133.89(6) . 2_675
C4 Zr1 C1 53.99(5) 2_675 2_675
C3 Zr1 C1 107.34(5) . 2_675
C3 Zr1 C1 53.92(5) 2_675 2_675
F1 Zr1 C1 132.37(4) 2_675 .
F1 Zr1 C1 106.92(4) . .
C2 Zr1 C1 32.67(5) . .
C2 Zr1 C1 79.87(5) 2_675 .
C4 Zr1 C1 53.99(5) . .
C4 Zr1 C1 133.89(6) 2_675 .
C3 Zr1 C1 53.92(5) . .
C3 Zr1 C1 107.34(5) 2_675 .
C1 Zr1 C1 85.82(7) 2_675 .
F1 Zr1 C5 79.50(4) 2_675 2_675
F1 Zr1 C5 121.82(4) . 2_675
C2 Zr1 C5 102.80(5) . 2_675
C2 Zr1 C5 54.17(5) 2_675 2_675
C4 Zr1 C5 151.51(5) . 2_675
C4 Zr1 C5 32.73(5) 2_675 2_675
C3 Zr1 C5 118.80(5) . 2_675
C3 Zr1 C5 54.15(4) 2_675 2_675
C1 Zr1 C5 32.48(5) 2_675 2_675
C1 Zr1 C5 117.38(5) . 2_675
F1 Zr1 C5 121.82(4) 2_675 .
F1 Zr1 C5 79.50(4) . .
C2 Zr1 C5 54.17(5) . .
C2 Zr1 C5 102.80(5) 2_675 .
C4 Zr1 C5 32.73(5) . .
C4 Zr1 C5 151.51(5) 2_675 .
C3 Zr1 C5 54.15(4) . .
C3 Zr1 C5 118.80(5) 2_675 .
C1 Zr1 C5 117.38(5) 2_675 .
C1 Zr1 C5 32.48(5) . .
C5 Zr1 C5 149.64(7) 2_675 .

loop_
_geom_bond_atom_site_label_1
_geom_bond_atom_site_label_2
_geom_bond_distance
_geom_bond_site_symmetry_2
C1 C2 1.410(2) .
C1 C5 1.416(2) .
C1 Zr1 2.5164(15) .
C2 C3 1.403(2) .
C2 Zr1 2.4948(15) .
C3 C4 1.414(2) .
C3 Zr1 2.5078(14) .
C4 C5 1.424(2) .
C4 Zr1 2.5063(13) .
C5 C6 1.5079(18) .
C5 Zr1 2.5459(13) .
C6 C11 1.531(2) .
C6 C7 1.5474(19) .
C7 C8 1.533(2) .
C7 C12 1.538(2) .
C8 C9 1.522(3) .
C9 C10 1.523(3) .
C10 C11 1.523(2) .
C10 C15 1.527(3) .
C12 C13 1.531(4) .
C12 C14 1.531(2) .
F1 Zr1 1.9645(9) .
Zr1 F1 1.9645(9) 2_675
Zr1 C2 2.4949(15) 2_675
Zr1 C4 2.5064(13) 2_675
Zr1 C3 2.5078(14) 2_675
Zr1 C1 2.5164(15) 2_675
Zr1 C5 2.5459(13) 2_675
